data_4328336
loop_
_publ_author_name
'Ying Yang'
'Haipu Li'
'Chen Wang'
'Herbert W. Roesky'

_publ_contact_author
;
Herbert W. ROESKY
;
_publ_contact_author_address
;
Institut fuer Anorganische Chemie
Universitaet Goettingen
Tammannstrasse 4, 37077 Goettingen (Germany)
;
_publ_contact_author_email hroesky@gwdg.de
_publ_section_title
;
 Studies of the Ligand Effect on the Synthesis of Dialuminoxanes by
 Various \b-Diketiminato Ligands
;
_journal_name_full 'Inorganic Chemistry'
_journal_page_first 2204
_journal_page_last 2211
_journal_paper_doi 10.1021/ic2021879
_journal_volume 51
_journal_year 2012
_chemical_formula_sum 'C42 H52 Al2 N4 O3'
_chemical_formula_weight 714.84
_chemical_name_common '[LAl(OH)]2(mu-O)'
_chemical_name_systematic
; 
 ? 
;
_space_group_IT_number 15
_symmetry_cell_setting monoclinic
_symmetry_space_group_name_Hall '-C 2yc'
_symmetry_space_group_name_H-M 'C 1 2/c 1'
_atom_sites_solution_hydrogens geom
_atom_sites_solution_primary direct
_atom_sites_solution_secondary difmap
_audit_creation_method SHELXL-97
_cell_angle_alpha 90.00
_cell_angle_beta 104.194(3)
_cell_angle_gamma 90.00
_cell_formula_units_Z 4
_cell_length_a 20.3625(7)
_cell_length_b 8.8516(3)
_cell_length_c 22.2389(8)
_cell_measurement_reflns_used 4257
_cell_measurement_temperature 173(2)
_cell_measurement_theta_max 28.8784
_cell_measurement_theta_min 2.7748
_cell_volume 3886.0(2)
_computing_cell_refinement
;
CrysAlisPro, Oxford Diffraction Ltd.,
Version 1.171.34.44 (release 25-10-2010 CrysAlis171 .NET)
(compiled Oct 25 2010,18:11:34)
;
_computing_data_collection
;
CrysAlisPro, Oxford Diffraction Ltd.,
Version 1.171.34.44 (release 25-10-2010 CrysAlis171 .NET)
(compiled Oct 25 2010,18:11:34)
;
_computing_data_reduction
;
CrysAlisPro, Oxford Diffraction Ltd.,
Version 1.171.34.44 (release 25-10-2010 CrysAlis171 .NET)
(compiled Oct 25 2010,18:11:34)
;
_computing_molecular_graphics 'Bruker SHELXTL'
_computing_publication_material 'Bruker SHELXTL'
_computing_structure_refinement 'SHELXL-97 (Sheldrick, 1997)'
_computing_structure_solution 'SHELXS-97 (Sheldrick, 1990)'
_diffrn_ambient_temperature 173(2)
_diffrn_detector_area_resol_mean 16.1903
_diffrn_measured_fraction_theta_full 0.996
_diffrn_measured_fraction_theta_max 0.996
_diffrn_measurement_device_type 'Xcalibur, Sapphire3, Gemini ultra'
_diffrn_measurement_method '\w scans'
_diffrn_radiation_monochromator graphite
_diffrn_radiation_source 'Enhance (Mo) X-ray Source'
_diffrn_radiation_type 'Mo K\a'
_diffrn_radiation_wavelength 0.71073
_diffrn_reflns_av_R_equivalents 0.0436
_diffrn_reflns_av_sigmaI/netI 0.0425
_diffrn_reflns_limit_h_max 24
_diffrn_reflns_limit_h_min -24
_diffrn_reflns_limit_k_max 10
_diffrn_reflns_limit_k_min -10
_diffrn_reflns_limit_l_max 24
_diffrn_reflns_limit_l_min -26
_diffrn_reflns_number 12521
_diffrn_reflns_theta_full 25.00
_diffrn_reflns_theta_max 25.00
_diffrn_reflns_theta_min 2.78
_exptl_absorpt_coefficient_mu 0.118
_exptl_absorpt_correction_T_max 0.9883
_exptl_absorpt_correction_T_min 0.9542
_exptl_absorpt_correction_type multi-scan
_exptl_absorpt_process_details
;
CrysAlisPro, Oxford Diffraction Ltd.,
Version 1.171.34.44 (release 25-10-2010 CrysAlis171 .NET)
(compiled Oct 25 2010,18:11:34)
empirical absorption correction using spherical harmonics,
 implemented in SCALE3 ABSPACK scaling algorithm.
;
_exptl_crystal_colour Colorless
_exptl_crystal_density_diffrn 1.222
_exptl_crystal_description Block
_exptl_crystal_F_000 1528
_exptl_crystal_size_max 0.40
_exptl_crystal_size_mid 0.20
_exptl_crystal_size_min 0.10
_refine_diff_density_max 0.226
_refine_diff_density_min -0.474
_refine_diff_density_rms 0.049
_refine_ls_extinction_method none
_refine_ls_goodness_of_fit_ref 1.061
_refine_ls_hydrogen_treatment constr
_refine_ls_matrix_type full
_refine_ls_number_parameters 237
_refine_ls_number_reflns 3416
_refine_ls_number_restraints 3
_refine_ls_restrained_S_all 1.072
_refine_ls_R_factor_all 0.0625
_refine_ls_R_factor_gt 0.0489
_refine_ls_shift/su_max 0.000
_refine_ls_shift/su_mean 0.000
_refine_ls_structure_factor_coef Fsqd
_refine_ls_weighting_details 'calc w=1/[\s^2^(Fo^2^)+(0.0478P)^2^+4.5628P] where P=(Fo^2^+2Fc^2^)/3'
_refine_ls_weighting_scheme calc
_refine_ls_wR_factor_gt 0.1108
_refine_ls_wR_factor_ref 0.1167
_reflns_number_gt 2838
_reflns_number_total 3416
_reflns_threshold_expression >2sigma(I)
_cod_data_source_file ic2021879_si_002_09.cif
_cod_data_source_block compound13
_cod_database_code 4328336

loop_
_symmetry_equiv_pos_as_xyz
'x, y, z'
'-x, y, -z+1/2'
'x+1/2, y+1/2, z'
'-x+1/2, y+1/2, -z+1/2'
'-x, -y, -z'
'x, -y, z-1/2'
'-x+1/2, -y+1/2, -z'
'x+1/2, -y+1/2, z-1/2'

loop_
_atom_site_label
_atom_site_type_symbol
_atom_site_fract_x
_atom_site_fract_y
_atom_site_fract_z
_atom_site_U_iso_or_equiv
_atom_site_adp_type
_atom_site_occupancy
_atom_site_symmetry_multiplicity
_atom_site_calc_flag
_atom_site_refinement_flags
Al1 Al 0.07328(3) 0.30172(7) 0.24241(3) 0.01657(18) Uani 1 1 d U
N1 N 0.07611(8) 0.28097(19) 0.15785(8) 0.0189(4) Uani 1 1 d .
N2 N 0.15170(8) 0.42489(19) 0.26663(8) 0.0178(4) Uani 1 1 d .
O1 O 0.0000 0.3833(2) 0.2500 0.0204(4) Uani 1 2 d SU
C1 C 0.13055(13) 0.2806(3) 0.07059(11) 0.0339(6) Uani 1 1 d .
H1A H 0.1188 0.1743 0.0614 0.051 Uiso 1 1 calc R
H1B H 0.1757 0.3007 0.0641 0.051 Uiso 1 1 calc R
H1C H 0.0972 0.3452 0.0430 0.051 Uiso 1 1 calc R
C2 C 0.13058(11) 0.3138(2) 0.13706(10) 0.0205(5) Uani 1 1 d .
C3 C 0.18882(11) 0.3800(2) 0.17378(10) 0.0222(5) Uani 1 1 d .
H3 H 0.2268 0.3858 0.1561 0.027 Uiso 1 1 calc R
C4 C 0.19792(10) 0.4388(2) 0.23346(10) 0.0193(5) Uani 1 1 d .
C5 C 0.26229(11) 0.5236(3) 0.25974(11) 0.0314(6) Uani 1 1 d .
H5A H 0.2519 0.6306 0.2641 0.047 Uiso 1 1 calc R
H5B H 0.2925 0.5137 0.2318 0.047 Uiso 1 1 calc R
H5C H 0.2845 0.4820 0.3005 0.047 Uiso 1 1 calc R
C6 C 0.16260(10) 0.5132(2) 0.32308(10) 0.0208(5) Uani 1 1 d .
C7 C 0.19781(11) 0.4526(3) 0.38000(11) 0.0275(5) Uani 1 1 d .
C8 C 0.20823(12) 0.5474(3) 0.43198(11) 0.0347(6) Uani 1 1 d .
H8 H 0.2321 0.5098 0.4713 0.042 Uiso 1 1 calc R
C9 C 0.18473(13) 0.6935(3) 0.42735(12) 0.0356(6) Uani 1 1 d .
H9 H 0.1929 0.7558 0.4632 0.043 Uiso 1 1 calc R
C10 C 0.14952(12) 0.7498(3) 0.37132(11) 0.0317(6) Uani 1 1 d .
H10 H 0.1332 0.8507 0.3687 0.038 Uiso 1 1 calc R
C11 C 0.13746(11) 0.6605(3) 0.31828(11) 0.0253(5) Uani 1 1 d .
C12 C 0.09890(14) 0.7224(3) 0.25667(11) 0.0347(6) Uani 1 1 d .
H12A H 0.1281 0.7216 0.2276 0.052 Uiso 1 1 calc R
H12B H 0.0847 0.8263 0.2621 0.052 Uiso 1 1 calc R
H12C H 0.0589 0.6597 0.2403 0.052 Uiso 1 1 calc R
C13 C 0.22452(14) 0.2942(3) 0.38483(12) 0.0388(7) Uani 1 1 d .
H13A H 0.2628 0.2882 0.3655 0.058 Uiso 1 1 calc R
H13B H 0.1886 0.2253 0.3635 0.058 Uiso 1 1 calc R
H13C H 0.2396 0.2655 0.4286 0.058 Uiso 1 1 calc R
C14 C 0.01613(11) 0.2323(3) 0.11233(9) 0.0217(5) Uani 1 1 d .
C15 C -0.02808(11) 0.3426(3) 0.08042(10) 0.0276(5) Uani 1 1 d .
C16 C -0.08493(12) 0.2951(3) 0.03567(12) 0.0383(7) Uani 1 1 d .
H16 H -0.1155 0.3682 0.0132 0.046 Uiso 1 1 calc R
C17 C -0.09756(13) 0.1438(4) 0.02341(12) 0.0433(7) Uani 1 1 d .
H17 H -0.1365 0.1133 -0.0073 0.052 Uiso 1 1 calc R
C18 C -0.05372(13) 0.0369(3) 0.05577(11) 0.0366(6) Uani 1 1 d .
H18 H -0.0630 -0.0672 0.0473 0.044 Uiso 1 1 calc R
C19 C 0.00393(12) 0.0787(3) 0.10070(10) 0.0283(5) Uani 1 1 d .
C20 C 0.05276(16) -0.0394(3) 0.13340(13) 0.0446(7) Uani 1 1 d .
H20A H 0.0305 -0.1384 0.1282 0.067 Uiso 1 1 calc R
H20B H 0.0673 -0.0149 0.1776 0.067 Uiso 1 1 calc R
H20C H 0.0923 -0.0421 0.1156 0.067 Uiso 1 1 calc R
C21 C -0.01397(13) 0.5073(3) 0.09340(12) 0.0363(6) Uani 1 1 d .
H21A H 0.0276 0.5356 0.0814 0.054 Uiso 1 1 calc R
H21B H -0.0083 0.5266 0.1378 0.054 Uiso 1 1 calc R
H21C H -0.0520 0.5672 0.0695 0.054 Uiso 1 1 calc R
O2 O 0.08992(9) 0.12900(18) 0.27891(8) 0.0373(4) Uani 1 1 d U
H2A H 0.0886 0.1377 0.3162 0.056 Uiso 1 1 calc R

loop_
_atom_site_aniso_label
_atom_site_aniso_U_11
_atom_site_aniso_U_22
_atom_site_aniso_U_33
_atom_site_aniso_U_23
_atom_site_aniso_U_13
_atom_site_aniso_U_12
Al1 0.0143(3) 0.0196(3) 0.0159(3) -0.0007(3) 0.0038(2) -0.0007(2)
N1 0.0154(9) 0.0228(9) 0.0176(9) -0.0019(7) 0.0021(7) 0.0014(7)
N2 0.0165(9) 0.0206(9) 0.0160(9) -0.0010(7) 0.0032(7) -0.0001(7)
O1 0.0171(9) 0.0249(10) 0.0199(11) 0.000 0.0061(8) 0.000
C1 0.0299(14) 0.0538(16) 0.0205(12) -0.0043(11) 0.0110(10) 0.0023(12)
C2 0.0221(12) 0.0224(11) 0.0183(11) 0.0003(9) 0.0073(9) 0.0063(9)
C3 0.0180(11) 0.0279(12) 0.0229(12) -0.0001(9) 0.0092(9) 0.0013(9)
C4 0.0172(11) 0.0172(11) 0.0241(12) 0.0025(9) 0.0064(9) 0.0007(8)
C5 0.0217(12) 0.0390(14) 0.0353(15) -0.0062(11) 0.0104(11) -0.0077(10)
C6 0.0145(11) 0.0280(12) 0.0201(11) -0.0042(9) 0.0048(9) -0.0064(9)
C7 0.0215(12) 0.0377(14) 0.0226(12) -0.0001(10) 0.0041(10) -0.0066(10)
C8 0.0269(13) 0.0549(17) 0.0207(13) -0.0033(12) 0.0026(10) -0.0141(12)
C9 0.0339(14) 0.0490(16) 0.0276(14) -0.0171(12) 0.0150(11) -0.0174(12)
C10 0.0317(14) 0.0331(13) 0.0352(14) -0.0130(11) 0.0178(11) -0.0108(11)
C11 0.0233(12) 0.0260(12) 0.0291(13) -0.0051(10) 0.0113(10) -0.0074(9)
C12 0.0444(16) 0.0242(13) 0.0361(15) 0.0016(11) 0.0114(12) 0.0055(11)
C13 0.0355(15) 0.0456(16) 0.0296(14) 0.0069(12) -0.0033(11) 0.0046(12)
C14 0.0202(11) 0.0328(13) 0.0125(10) -0.0032(9) 0.0049(9) -0.0003(9)
C15 0.0231(12) 0.0396(14) 0.0210(12) -0.0005(10) 0.0069(10) 0.0060(10)
C16 0.0250(13) 0.0592(18) 0.0273(14) -0.0037(13) -0.0002(11) 0.0117(12)
C17 0.0249(14) 0.072(2) 0.0292(15) -0.0171(14) -0.0008(11) -0.0075(13)
C18 0.0384(15) 0.0444(15) 0.0271(14) -0.0115(12) 0.0080(12) -0.0128(12)
C19 0.0334(14) 0.0330(13) 0.0195(12) -0.0058(10) 0.0085(10) -0.0052(10)
C20 0.064(2) 0.0263(14) 0.0365(16) -0.0037(12) -0.0009(14) 0.0013(13)
C21 0.0394(15) 0.0352(14) 0.0316(14) 0.0045(11) 0.0038(12) 0.0141(12)
O2 0.0435(11) 0.0307(8) 0.0396(10) 0.0070(7) 0.0140(8) 0.0085(7)

loop_
_atom_type_symbol
_atom_type_description
_atom_type_scat_dispersion_real
_atom_type_scat_dispersion_imag
_atom_type_scat_source
C C 0.0033 0.0016 'International Tables Vol C Tables 4.2.6.8 and 6.1.1.4'
H H 0.0000 0.0000 'International Tables Vol C Tables 4.2.6.8 and 6.1.1.4'
N N 0.0061 0.0033 'International Tables Vol C Tables 4.2.6.8 and 6.1.1.4'
O O 0.0106 0.0060 'International Tables Vol C Tables 4.2.6.8 and 6.1.1.4'
Al Al 0.0645 0.0514 'International Tables Vol C Tables 4.2.6.8 and 6.1.1.4'

loop_
_geom_angle_atom_site_label_1
_geom_angle_atom_site_label_2
_geom_angle_atom_site_label_3
_geom_angle
_geom_angle_site_symmetry_1
O1 Al1 O2 113.88(8) .
O1 Al1 N2 115.14(8) .
O2 Al1 N2 108.71(8) .
O1 Al1 N1 112.23(6) .
O2 Al1 N1 109.22(8) .
N2 Al1 N1 96.23(8) .
C2 N1 C14 116.93(17) .
C2 N1 Al1 123.39(14) .
C14 N1 Al1 119.65(13) .
C4 N2 C6 116.72(17) .
C4 N2 Al1 123.59(14) .
C6 N2 Al1 119.67(13) .
Al1 O1 Al1 129.83(13) 2
C2 C1 H1A 109.5 .
C2 C1 H1B 109.5 .
H1A C1 H1B 109.5 .
C2 C1 H1C 109.5 .
H1A C1 H1C 109.5 .
H1B C1 H1C 109.5 .
N1 C2 C3 123.28(19) .
N1 C2 C1 119.8(2) .
C3 C2 C1 116.9(2) .
C2 C3 C4 127.6(2) .
C2 C3 H3 116.2 .
C4 C3 H3 116.2 .
N2 C4 C3 122.93(19) .
N2 C4 C5 119.84(19) .
C3 C4 C5 117.21(19) .
C4 C5 H5A 109.5 .
C4 C5 H5B 109.5 .
H5A C5 H5B 109.5 .
C4 C5 H5C 109.5 .
H5A C5 H5C 109.5 .
H5B C5 H5C 109.5 .
C11 C6 C7 121.6(2) .
C11 C6 N2 117.55(19) .
C7 C6 N2 120.8(2) .
C6 C7 C8 117.2(2) .
C6 C7 C13 121.4(2) .
C8 C7 C13 121.5(2) .
C9 C8 C7 121.5(2) .
C9 C8 H8 119.3 .
C7 C8 H8 119.3 .
C10 C9 C8 120.4(2) .
C10 C9 H9 119.8 .
C8 C9 H9 119.8 .
C9 C10 C11 120.6(2) .
C9 C10 H10 119.7 .
C11 C10 H10 119.7 .
C10 C11 C6 118.7(2) .
C10 C11 C12 120.6(2) .
C6 C11 C12 120.6(2) .
C11 C12 H12A 109.5 .
C11 C12 H12B 109.5 .
H12A C12 H12B 109.5 .
C11 C12 H12C 109.5 .
H12A C12 H12C 109.5 .
H12B C12 H12C 109.5 .
C7 C13 H13A 109.5 .
C7 C13 H13B 109.5 .
H13A C13 H13B 109.5 .
C7 C13 H13C 109.5 .
H13A C13 H13C 109.5 .
H13B C13 H13C 109.5 .
C19 C14 C15 121.6(2) .
C19 C14 N1 120.07(19) .
C15 C14 N1 118.4(2) .
C16 C15 C14 118.1(2) .
C16 C15 C21 121.1(2) .
C14 C15 C21 120.8(2) .
C17 C16 C15 121.1(2) .
C17 C16 H16 119.5 .
C15 C16 H16 119.5 .
C18 C17 C16 119.9(2) .
C18 C17 H17 120.0 .
C16 C17 H17 120.0 .
C17 C18 C19 121.2(2) .
C17 C18 H18 119.4 .
C19 C18 H18 119.4 .
C18 C19 C14 118.2(2) .
C18 C19 C20 120.3(2) .
C14 C19 C20 121.5(2) .
C19 C20 H20A 109.5 .
C19 C20 H20B 109.5 .
H20A C20 H20B 109.5 .
C19 C20 H20C 109.5 .
H20A C20 H20C 109.5 .
H20B C20 H20C 109.5 .
C15 C21 H21A 109.5 .
C15 C21 H21B 109.5 .
H21A C21 H21B 109.5 .
C15 C21 H21C 109.5 .
H21A C21 H21C 109.5 .
H21B C21 H21C 109.5 .
Al1 O2 H2A 109.5 .

loop_
_geom_bond_atom_site_label_1
_geom_bond_atom_site_label_2
_geom_bond_distance
_geom_bond_site_symmetry_2
Al1 O1 1.7028(10) .
Al1 O2 1.7252(17) .
Al1 N2 1.8993(17) .
Al1 N1 1.9042(18) .
N1 C2 1.334(3) .
N1 C14 1.448(3) .
N2 C4 1.336(3) .
N2 C6 1.449(3) .
O1 Al1 1.7028(10) 2
C1 C2 1.507(3) .
C1 H1A 0.9800 .
C1 H1B 0.9800 .
C1 H1C 0.9800 .
C2 C3 1.394(3) .
C3 C4 1.395(3) .
C3 H3 0.9500 .
C4 C5 1.499(3) .
C5 H5A 0.9800 .
C5 H5B 0.9800 .
C5 H5C 0.9800 .
C6 C11 1.395(3) .
C6 C7 1.400(3) .
C7 C8 1.402(3) .
C7 C13 1.498(3) .
C8 C9 1.374(4) .
C8 H8 0.9500 .
C9 C10 1.370(4) .
C9 H9 0.9500 .
C10 C11 1.391(3) .
C10 H10 0.9500 .
C11 C12 1.505(3) .
C12 H12A 0.9800 .
C12 H12B 0.9800 .
C12 H12C 0.9800 .
C13 H13A 0.9800 .
C13 H13B 0.9800 .
C13 H13C 0.9800 .
C14 C19 1.395(3) .
C14 C15 1.398(3) .
C15 C16 1.394(3) .
C15 C21 1.500(3) .
C16 C17 1.378(4) .
C16 H16 0.9500 .
C17 C18 1.376(4) .
C17 H17 0.9500 .
C18 C19 1.392(3) .
C18 H18 0.9500 .
C19 C20 1.502(3) .
C20 H20A 0.9800 .
C20 H20B 0.9800 .
C20 H20C 0.9800 .
C21 H21A 0.9800 .
C21 H21B 0.9800 .
C21 H21C 0.9800 .
O2 H2A 0.8400 .
